data_1553564
loop_
_publ_author_name
'Rajaguru, Kandasamy'
'Mariappan, Arumugam'
'Muthusubramanian, Shanmugam'
'Bhuvanesh, Nattamai'

_publ_section_title
;
 Divergent reactivity of \a-azidochalcones with metal \b-diketonates:
 tunable synthesis of substituted pyrroles and indoles
;
_journal_issue 1
_journal_name_full 'Organic Chemistry Frontiers'
_journal_page_first 124
_journal_paper_doi 10.1039/C6QO00541A
_journal_volume 4
_journal_year 2017
_chemical_formula_moiety 'C2 H6 O S, C21 H18 N2 O5'
_chemical_formula_sum 'C23 H24 N2 O6 S'
_chemical_formula_weight 456.50
_space_group_crystal_system triclinic
_space_group_IT_number 2
_space_group_name_Hall '-P 1'
_space_group_name_H-M_alt 'P -1'
_atom_sites_solution_hydrogens geom
_audit_creation_date 2015-12-19
_audit_creation_method
;
Olex2 1.2-beta
(compiled 2015.11.10 svn.r3248 for OlexSys, GUI svn.r5133)
;
_audit_update_record
;
2016-05-26 deposited with the CCDC.
2016-10-25 downloaded from the CCDC.
;
_cell_angle_alpha 60.7330(10)
_cell_angle_beta 81.883(2)
_cell_angle_gamma 87.112(2)
_cell_formula_units_Z 2
_cell_length_a 8.5455(4)
_cell_length_b 12.0470(6)
_cell_length_c 12.1501(6)
_cell_measurement_reflns_used 9788
_cell_measurement_temperature 100.01
_cell_measurement_theta_max 27.508
_cell_measurement_theta_min 2.883
_cell_volume 1079.97(9)
_computing_molecular_graphics 'Olex2 (Dolomanov et al., 2009)'
_computing_publication_material 'Olex2 (Dolomanov et al., 2009)'
_computing_structure_refinement 'XL (Sheldrick, 2008)'
_computing_structure_solution 'ShelXT (Sheldrick, 2015)'
_diffrn_ambient_temperature 100.01
_diffrn_measured_fraction_theta_full 0.997
_diffrn_measured_fraction_theta_max 0.996
_diffrn_measurement_device_type 'Bruker APEX-II CCD'
_diffrn_measurement_method '\f and \w scans'
_diffrn_radiation_type MoK\a
_diffrn_radiation_wavelength 0.71073
_diffrn_reflns_av_R_equivalents 0.0923
_diffrn_reflns_av_unetI/netI 0.0473
_diffrn_reflns_Laue_measured_fraction_full 0.997
_diffrn_reflns_Laue_measured_fraction_max 0.996
_diffrn_reflns_limit_h_max 9
_diffrn_reflns_limit_h_min -11
_diffrn_reflns_limit_k_max 15
_diffrn_reflns_limit_k_min -15
_diffrn_reflns_limit_l_max 15
_diffrn_reflns_limit_l_min -15
_diffrn_reflns_number 42203
_diffrn_reflns_point_group_measured_fraction_full 0.997
_diffrn_reflns_point_group_measured_fraction_max 0.996
_diffrn_reflns_theta_full 25.242
_diffrn_reflns_theta_max 27.562
_diffrn_reflns_theta_min 2.883
_diffrn_standards_number 0
_exptl_absorpt_coefficient_mu 0.194
_exptl_absorpt_correction_T_max 0.6908
_exptl_absorpt_correction_T_min 0.4271
_exptl_absorpt_correction_type multi-scan
_exptl_absorpt_process_details
;
SADABS-2014/3 (Bruker,2014/3) was used for absorption correction.
wR2(int) was 0.1639 before and 0.1181 after correction.
The Ratio of minimum to maximum transmission is 0.6183.
The \l/2 correction factor is Not present.
;
_exptl_crystal_colour yellow
_exptl_crystal_colour_primary yellow
_exptl_crystal_density_diffrn 1.404
_exptl_crystal_description plate
_exptl_crystal_F_000 480
_exptl_crystal_size_max 0.411
_exptl_crystal_size_mid 0.394
_exptl_crystal_size_min 0.052
_refine_diff_density_max 0.456
_refine_diff_density_min -0.958
_refine_diff_density_rms 0.091
_refine_ls_extinction_method none
_refine_ls_goodness_of_fit_ref 1.069
_refine_ls_hydrogen_treatment constr
_refine_ls_matrix_type full
_refine_ls_number_parameters 294
_refine_ls_number_reflns 4967
_refine_ls_number_restraints 0
_refine_ls_restrained_S_all 1.069
_refine_ls_R_factor_all 0.0552
_refine_ls_R_factor_gt 0.0474
_refine_ls_shift/su_max 0.001
_refine_ls_shift/su_mean 0.000
_refine_ls_structure_factor_coef Fsqd
_refine_ls_weighting_details 'w=1/[\s^2^(Fo^2^)+(0.0736P)^2^+0.5035P] where P=(Fo^2^+2Fc^2^)/3'
_refine_ls_weighting_scheme calc
_refine_ls_wR_factor_gt 0.1229
_refine_ls_wR_factor_ref 0.1296
_reflns_Friedel_coverage 0.000
_reflns_number_gt 4310
_reflns_number_total 4967
_reflns_threshold_expression 'I > 2\s(I)'
_cod_data_source_file c6qo00541a2.cif
_cod_data_source_block cham2
_cod_database_code 1553564
_shelxl_version_number 2014-3
_shelx_space_group_comment
;
The symmetry employed for this shelxl refinement is uniquely defined
by the following loop, which should always be used as a source of
symmetry information in preference to the above space-group names.
They are only intended as comments.
;
_shelx_estimated_absorpt_t_max 0.990
_shelx_estimated_absorpt_t_min 0.925
_olex2_refinement_description
;
1. Fixed Uiso
 At 1.2 times of:
  All C(H) groups, All N(H) groups
 At 1.5 times of:
  All C(H,H,H) groups
2.a Aromatic/amide H refined with riding coordinates:
 N1(H1), C6(H6), C7(H7), C9(H9), C10(H10), C13(H13), C14(H14), C16(H16),
 C17(H17)
2.b Idealised Me refined as rotating group:
 C3S(H3SA,H3SB,H3SC), C4S(H4SA,H4SB,H4SC), C18(H18A,H18B,H18C), C20(H20A,H20B,
 H20C), C21(H21A,H21B,H21C)
;
_olex2_submission_special_instructions 'No special instructions were received'

loop_
_space_group_symop_operation_xyz
'x, y, z'
'-x, -y, -z'

loop_
_atom_site_label
_atom_site_type_symbol
_atom_site_fract_x
_atom_site_fract_y
_atom_site_fract_z
_atom_site_U_iso_or_equiv
_atom_site_adp_type
_atom_site_occupancy
_atom_site_site_symmetry_order
_atom_site_calc_flag
_atom_site_refinement_flags_posn
S1S S 0.65116(5) 0.40617(4) 0.88756(3) 0.01298(12) Uani 1 1 d .
O2S O 0.52602(15) 0.50458(11) 0.83177(11) 0.0189(3) Uani 1 1 d .
C3S C 0.7700(2) 0.46859(17) 0.95571(18) 0.0211(4) Uani 1 1 d .
H3SA H 0.8242 0.5471 0.8881 0.032 Uiso 1 1 calc GR
H3SB H 0.8484 0.4059 0.9996 0.032 Uiso 1 1 calc GR
H3SC H 0.7024 0.4870 1.0167 0.032 Uiso 1 1 calc GR
C4S C 0.55319(19) 0.28165(15) 1.03249(15) 0.0143(3) Uani 1 1 d .
H4SA H 0.4933 0.3182 1.0816 0.021 Uiso 1 1 calc GR
H4SB H 0.6317 0.2234 1.0822 0.021 Uiso 1 1 calc GR
H4SC H 0.4807 0.2349 1.0132 0.021 Uiso 1 1 calc GR
O1 O 0.98259(16) 0.19765(12) 0.54846(13) 0.0242(3) Uani 1 1 d .
O2 O 1.08370(18) 0.33123(14) 0.35633(14) 0.0325(3) Uani 1 1 d .
O3 O 0.52571(14) 0.79415(11) 0.17881(10) 0.0146(2) Uani 1 1 d .
O4 O 1.03981(13) 1.24085(11) -0.06907(11) 0.0155(2) Uani 1 1 d .
O5 O 0.36450(14) 1.02466(11) 0.22889(11) 0.0181(3) Uani 1 1 d .
N1 N 0.51347(15) 0.68289(13) 0.57691(12) 0.0115(3) Uani 1 1 d .
H1 H 0.5230 0.6197 0.6535 0.014 Uiso 1 1 calc R
N2 N 0.99258(17) 0.30386(14) 0.45423(14) 0.0183(3) Uani 1 1 d .
C1 C 0.59199(18) 0.69239(14) 0.46481(14) 0.0102(3) Uani 1 1 d .
C2 C 0.54516(17) 0.80324(14) 0.36635(14) 0.0091(3) Uani 1 1 d .
C3 C 0.43615(18) 0.86346(14) 0.42089(14) 0.0109(3) Uani 1 1 d .
C4 C 0.42018(18) 0.78407(15) 0.55263(15) 0.0119(3) Uani 1 1 d .
C5 C 0.69670(18) 0.59271(14) 0.46422(14) 0.0104(3) Uani 1 1 d .
C6 C 0.68187(18) 0.46778(15) 0.56643(14) 0.0118(3) Uani 1 1 d .
H6 H 0.6042 0.4478 0.6379 0.014 Uiso 1 1 calc R
C7 C 0.77926(18) 0.37326(15) 0.56421(15) 0.0127(3) Uani 1 1 d .
H7 H 0.7701 0.2891 0.6340 0.015 Uiso 1 1 calc R
C8 C 0.89053(18) 0.40370(15) 0.45818(15) 0.0130(3) Uani 1 1 d .
C9 C 0.90895(19) 0.52615(15) 0.35536(15) 0.0141(3) Uani 1 1 d .
H9 H 0.9861 0.5449 0.2838 0.017 Uiso 1 1 calc R
C10 C 0.81272(18) 0.62020(15) 0.35933(15) 0.0127(3) Uani 1 1 d .
H10 H 0.8251 0.7047 0.2902 0.015 Uiso 1 1 calc R
C11 C 0.58548(18) 0.84741(14) 0.22677(14) 0.0101(3) Uani 1 1 d .
C12 C 0.70440(17) 0.95266(14) 0.15158(14) 0.0097(3) Uani 1 1 d .
C13 C 0.80493(18) 0.98628(14) 0.21180(14) 0.0115(3) Uani 1 1 d .
H13 H 0.7944 0.9437 0.3021 0.014 Uiso 1 1 calc R
C14 C 0.92071(18) 1.08139(15) 0.14162(15) 0.0124(3) Uani 1 1 d .
H14 H 0.9898 1.1030 0.1834 0.015 Uiso 1 1 calc R
C15 C 0.93363(18) 1.14427(14) 0.00939(15) 0.0114(3) Uani 1 1 d .
C16 C 0.83329(18) 1.11140(14) -0.05241(14) 0.0117(3) Uani 1 1 d .
H16 H 0.8427 1.1549 -0.1427 0.014 Uiso 1 1 calc R
C17 C 0.72081(18) 1.01572(14) 0.01821(14) 0.0107(3) Uani 1 1 d .
H17 H 0.6540 0.9924 -0.0237 0.013 Uiso 1 1 calc R
C18 C 1.1548(2) 1.26980(16) -0.01167(17) 0.0187(3) Uani 1 1 d .
H18A H 1.2283 1.3360 -0.0782 0.028 Uiso 1 1 calc GR
H18B H 1.2134 1.1930 0.0374 0.028 Uiso 1 1 calc GR
H18C H 1.1016 1.3003 0.0451 0.028 Uiso 1 1 calc GR
C19 C 0.35301(18) 0.97987(15) 0.34459(15) 0.0126(3) Uani 1 1 d .
C20 C 0.2544(2) 1.04545(17) 0.40851(17) 0.0210(4) Uani 1 1 d .
H20A H 0.2268 1.1302 0.3438 0.031 Uiso 1 1 calc GR
H20B H 0.3150 1.0535 0.4671 0.031 Uiso 1 1 calc GR
H20C H 0.1575 0.9951 0.4561 0.031 Uiso 1 1 calc GR
C21 C 0.3226(2) 0.79246(17) 0.66087(15) 0.0181(3) Uani 1 1 d .
H21A H 0.3296 0.7128 0.7402 0.027 Uiso 1 1 calc GR
H21B H 0.2121 0.8068 0.6451 0.027 Uiso 1 1 calc GR
H21C H 0.3623 0.8633 0.6681 0.027 Uiso 1 1 calc GR

loop_
_atom_site_aniso_label
_atom_site_aniso_U_11
_atom_site_aniso_U_22
_atom_site_aniso_U_33
_atom_site_aniso_U_23
_atom_site_aniso_U_13
_atom_site_aniso_U_12
S1S 0.0156(2) 0.0143(2) 0.00943(19) -0.00654(16) -0.00103(14) 0.00337(15)
O2S 0.0236(6) 0.0184(6) 0.0108(5) -0.0046(5) -0.0030(5) 0.0096(5)
C3S 0.0208(9) 0.0214(9) 0.0240(9) -0.0137(7) -0.0005(7) -0.0026(7)
C4S 0.0157(8) 0.0140(7) 0.0135(7) -0.0067(6) -0.0030(6) 0.0024(6)
O1 0.0271(7) 0.0136(6) 0.0293(7) -0.0084(5) -0.0065(6) 0.0075(5)
O2 0.0399(8) 0.0265(7) 0.0283(7) -0.0150(6) 0.0065(6) 0.0119(6)
O3 0.0181(6) 0.0155(6) 0.0125(5) -0.0081(5) -0.0030(4) -0.0025(4)
O4 0.0141(6) 0.0157(6) 0.0141(6) -0.0057(5) 0.0018(4) -0.0047(4)
O5 0.0205(6) 0.0179(6) 0.0134(6) -0.0057(5) -0.0037(5) 0.0058(5)
N1 0.0143(6) 0.0124(6) 0.0072(6) -0.0045(5) -0.0009(5) 0.0013(5)
N2 0.0196(7) 0.0162(7) 0.0223(7) -0.0116(6) -0.0053(6) 0.0048(6)
C1 0.0096(7) 0.0122(7) 0.0098(7) -0.0062(6) -0.0005(5) 0.0000(6)
C2 0.0098(7) 0.0100(7) 0.0094(7) -0.0062(6) -0.0012(5) 0.0003(5)
C3 0.0122(7) 0.0119(7) 0.0109(7) -0.0074(6) -0.0015(6) 0.0009(6)
C4 0.0130(7) 0.0132(7) 0.0108(7) -0.0069(6) -0.0018(6) 0.0022(6)
C5 0.0106(7) 0.0119(7) 0.0105(7) -0.0067(6) -0.0025(5) 0.0008(6)
C6 0.0127(7) 0.0134(7) 0.0098(7) -0.0058(6) -0.0019(6) -0.0013(6)
C7 0.0144(7) 0.0113(7) 0.0131(7) -0.0055(6) -0.0055(6) 0.0007(6)
C8 0.0125(7) 0.0135(7) 0.0176(8) -0.0107(6) -0.0050(6) 0.0042(6)
C9 0.0134(7) 0.0163(8) 0.0136(7) -0.0085(6) -0.0006(6) 0.0014(6)
C10 0.0128(7) 0.0119(7) 0.0121(7) -0.0051(6) -0.0008(6) 0.0013(6)
C11 0.0104(7) 0.0104(7) 0.0100(7) -0.0054(6) -0.0022(5) 0.0023(5)
C12 0.0097(7) 0.0097(7) 0.0095(7) -0.0050(6) -0.0002(5) 0.0018(5)
C13 0.0133(7) 0.0128(7) 0.0079(7) -0.0050(6) -0.0010(5) 0.0024(6)
C14 0.0121(7) 0.0144(7) 0.0135(7) -0.0090(6) -0.0021(6) 0.0009(6)
C15 0.0109(7) 0.0096(7) 0.0132(7) -0.0060(6) 0.0016(6) 0.0008(5)
C16 0.0142(7) 0.0120(7) 0.0083(7) -0.0049(6) -0.0011(6) 0.0032(6)
C17 0.0119(7) 0.0125(7) 0.0108(7) -0.0082(6) -0.0022(6) 0.0029(6)
C18 0.0142(8) 0.0188(8) 0.0226(9) -0.0097(7) -0.0011(6) -0.0035(6)
C19 0.0127(7) 0.0119(7) 0.0147(7) -0.0076(6) -0.0019(6) 0.0009(6)
C20 0.0254(9) 0.0186(8) 0.0222(9) -0.0131(7) -0.0041(7) 0.0097(7)
C21 0.0226(9) 0.0218(8) 0.0119(8) -0.0108(7) -0.0002(6) 0.0049(7)

loop_
_atom_type_symbol
_atom_type_description
_atom_type_scat_dispersion_real
_atom_type_scat_dispersion_imag
_atom_type_scat_source
C C 0.0033 0.0016 'International Tables Vol C Tables 4.2.6.8 and 6.1.1.4'
H H 0.0000 0.0000 'International Tables Vol C Tables 4.2.6.8 and 6.1.1.4'
N N 0.0061 0.0033 'International Tables Vol C Tables 4.2.6.8 and 6.1.1.4'
O O 0.0106 0.0060 'International Tables Vol C Tables 4.2.6.8 and 6.1.1.4'
S S 0.1246 0.1234 'International Tables Vol C Tables 4.2.6.8 and 6.1.1.4'

loop_
_geom_angle_atom_site_label_1
_geom_angle_atom_site_label_2
_geom_angle_atom_site_label_3
_geom_angle
O2S S1S C3S 105.53(8)
O2S S1S C4S 105.31(7)
C4S S1S C3S 97.81(8)
S1S C3S H3SA 109.5
S1S C3S H3SB 109.5
S1S C3S H3SC 109.5
H3SA C3S H3SB 109.5
H3SA C3S H3SC 109.5
H3SB C3S H3SC 109.5
S1S C4S H4SA 109.5
S1S C4S H4SB 109.5
S1S C4S H4SC 109.5
H4SA C4S H4SB 109.5
H4SA C4S H4SC 109.5
H4SB C4S H4SC 109.5
C15 O4 C18 117.41(13)
C1 N1 H1 124.7
C4 N1 H1 124.7
C4 N1 C1 110.66(13)
O1 N2 O2 123.52(15)
O1 N2 C8 118.45(14)
O2 N2 C8 118.04(14)
N1 C1 C5 121.68(13)
C2 C1 N1 107.22(13)
C2 C1 C5 131.03(14)
C1 C2 C3 107.68(13)
C1 C2 C11 126.69(13)
C3 C2 C11 125.33(13)
C2 C3 C19 123.29(14)
C4 C3 C2 106.47(13)
C4 C3 C19 130.03(14)
N1 C4 C3 107.97(13)
N1 C4 C21 119.61(14)
C3 C4 C21 132.42(14)
C6 C5 C1 121.00(14)
C6 C5 C10 118.70(14)
C10 C5 C1 120.29(14)
C5 C6 H6 119.6
C7 C6 C5 120.74(15)
C7 C6 H6 119.6
C6 C7 H7 120.6
C6 C7 C8 118.83(14)
C8 C7 H7 120.6
C7 C8 N2 119.20(14)
C7 C8 C9 122.12(14)
C9 C8 N2 118.68(14)
C8 C9 H9 120.7
C10 C9 C8 118.59(15)
C10 C9 H9 120.7
C5 C10 H10 119.5
C9 C10 C5 121.01(14)
C9 C10 H10 119.5
O3 C11 C2 120.13(13)
O3 C11 C12 121.81(14)
C12 C11 C2 118.00(13)
C13 C12 C11 120.81(13)
C13 C12 C17 119.21(14)
C17 C12 C11 119.92(13)
C12 C13 H13 119.5
C12 C13 C14 121.03(14)
C14 C13 H13 119.5
C13 C14 H14 120.5
C15 C14 C13 118.94(14)
C15 C14 H14 120.5
O4 C15 C14 124.17(14)
O4 C15 C16 115.21(13)
C14 C15 C16 120.61(14)
C15 C16 H16 120.1
C17 C16 C15 119.82(14)
C17 C16 H16 120.1
C12 C17 H17 119.8
C16 C17 C12 120.36(14)
C16 C17 H17 119.8
O4 C18 H18A 109.5
O4 C18 H18B 109.5
O4 C18 H18C 109.5
H18A C18 H18B 109.5
H18A C18 H18C 109.5
H18B C18 H18C 109.5
O5 C19 C3 120.01(14)
O5 C19 C20 120.04(15)
C3 C19 C20 119.95(14)
C19 C20 H20A 109.5
C19 C20 H20B 109.5
C19 C20 H20C 109.5
H20A C20 H20B 109.5
H20A C20 H20C 109.5
H20B C20 H20C 109.5
C4 C21 H21A 109.5
C4 C21 H21B 109.5
C4 C21 H21C 109.5
H21A C21 H21B 109.5
H21A C21 H21C 109.5
H21B C21 H21C 109.5

loop_
_geom_bond_atom_site_label_1
_geom_bond_atom_site_label_2
_geom_bond_distance
S1S O2S 1.5166(12)
S1S C3S 1.7905(18)
S1S C4S 1.7830(17)
C3S H3SA 0.9800
C3S H3SB 0.9800
C3S H3SC 0.9800
C4S H4SA 0.9800
C4S H4SB 0.9800
C4S H4SC 0.9800
O1 N2 1.2273(19)
O2 N2 1.229(2)
O3 C11 1.2226(19)
O4 C15 1.3651(18)
O4 C18 1.428(2)
O5 C19 1.225(2)
N1 H1 0.8800
N1 C1 1.3842(19)
N1 C4 1.351(2)
N2 C8 1.466(2)
C1 C2 1.376(2)
C1 C5 1.463(2)
C2 C3 1.436(2)
C2 C11 1.500(2)
C3 C4 1.396(2)
C3 C19 1.465(2)
C4 C21 1.499(2)
C5 C6 1.404(2)
C5 C10 1.407(2)
C6 H6 0.9500
C6 C7 1.385(2)
C7 H7 0.9500
C7 C8 1.388(2)
C8 C9 1.388(2)
C9 H9 0.9500
C9 C10 1.382(2)
C10 H10 0.9500
C11 C12 1.487(2)
C12 C13 1.393(2)
C12 C17 1.402(2)
C13 H13 0.9500
C13 C14 1.393(2)
C14 H14 0.9500
C14 C15 1.391(2)
C15 C16 1.401(2)
C16 H16 0.9500
C16 C17 1.379(2)
C17 H17 0.9500
C18 H18A 0.9800
C18 H18B 0.9800
C18 H18C 0.9800
C19 C20 1.512(2)
C20 H20A 0.9800
C20 H20B 0.9800
C20 H20C 0.9800
C21 H21A 0.9800
C21 H21B 0.9800
C21 H21C 0.9800

loop_
_geom_hbond_atom_site_label_D
_geom_hbond_atom_site_label_H
_geom_hbond_atom_site_label_A
_geom_hbond_distance_DH
_geom_hbond_distance_HA
_geom_hbond_distance_DA
_geom_hbond_angle_DHA
N1 H1 O2S 0.88 1.92 2.7895(17) 168.6

loop_
_geom_torsion_atom_site_label_1
_geom_torsion_atom_site_label_2
_geom_torsion_atom_site_label_3
_geom_torsion_atom_site_label_4
_geom_torsion
O1 N2 C8 C7 -4.2(2)
O1 N2 C8 C9 175.61(15)
O2 N2 C8 C7 175.75(15)
O2 N2 C8 C9 -4.4(2)
O3 C11 C12 C13 -160.55(15)
O3 C11 C12 C17 16.7(2)
O4 C15 C16 C17 -179.46(13)
N1 C1 C2 C3 0.69(16)
N1 C1 C2 C11 -173.19(14)
N1 C1 C5 C6 22.2(2)
N1 C1 C5 C10 -159.05(14)
N2 C8 C9 C10 -179.92(14)
C1 N1 C4 C3 0.11(18)
C1 N1 C4 C21 179.32(14)
C1 C2 C3 C4 -0.63(17)
C1 C2 C3 C19 -175.82(14)
C1 C2 C11 O3 71.6(2)
C1 C2 C11 C12 -105.63(18)
C1 C5 C6 C7 178.70(14)
C1 C5 C10 C9 -177.76(14)
C2 C1 C5 C6 -154.50(16)
C2 C1 C5 C10 24.3(2)
C2 C3 C4 N1 0.31(17)
C2 C3 C4 C21 -178.76(17)
C2 C3 C19 O5 6.2(2)
C2 C3 C19 C20 -173.13(15)
C2 C11 C12 C13 16.7(2)
C2 C11 C12 C17 -166.04(13)
C3 C2 C11 O3 -101.20(18)
C3 C2 C11 C12 81.52(19)
C4 N1 C1 C2 -0.51(17)
C4 N1 C1 C5 -177.89(13)
C4 C3 C19 O5 -167.74(16)
C4 C3 C19 C20 12.9(3)
C5 C1 C2 C3 177.74(15)
C5 C1 C2 C11 3.9(3)
C5 C6 C7 C8 -0.9(2)
C6 C5 C10 C9 1.0(2)
C6 C7 C8 N2 -179.14(14)
C6 C7 C8 C9 1.1(2)
C7 C8 C9 C10 -0.1(2)
C8 C9 C10 C5 -0.9(2)
C10 C5 C6 C7 -0.1(2)
C11 C2 C3 C4 173.36(14)
C11 C2 C3 C19 -1.8(2)
C11 C12 C13 C14 177.43(14)
C11 C12 C17 C16 -178.46(13)
C12 C13 C14 C15 0.9(2)
C13 C12 C17 C16 -1.1(2)
C13 C14 C15 O4 178.41(14)
C13 C14 C15 C16 -0.9(2)
C14 C15 C16 C17 -0.1(2)
C15 C16 C17 C12 1.1(2)
C17 C12 C13 C14 0.1(2)
C18 O4 C15 C14 6.6(2)
C18 O4 C15 C16 -174.09(13)
C19 C3 C4 N1 175.06(15)
C19 C3 C4 C21 -4.0(3)
